data_8105443
loop_
_publ_author_name
'Li, Ying Fen'
'Wei, Xian'
'Bai, Song'
'Lv, Meng Lan'

_publ_section_title
;
 Crystal structure of
 1-(2-(1H-indol-3-yl)ethyl)-4-benzyl-3-hydroxy-3,6-diphenylpiperazine-2,5-dione,
 C33H29N3O3
;
_journal_issue 6
_journal_name_full 'Zeitschrift f\"ur Kristallographie - New Crystal Structures'
_journal_page_first 1279
_journal_page_last 1280
_journal_paper_doi 10.1515/ncrs-2020-0257
_journal_volume 235
_journal_year 2020
_chemical_formula_sum 'C33 H29 N3 O3'
_chemical_formula_weight 515.59
_space_group_crystal_system triclinic
_space_group_IT_number 2
_space_group_name_Hall '-P 1'
_space_group_name_H-M_alt 'P -1'
_atom_sites_solution_hydrogens geom
_audit_creation_method SHELXL-2014/7
_cell_angle_alpha 92.354(2)
_cell_angle_beta 103.338(2)
_cell_angle_gamma 91.502(2)
_cell_formula_units_Z 2
_cell_length_a 7.1229(8)
_cell_length_b 12.8851(13)
_cell_length_c 15.0472(15)
_cell_measurement_reflns_used 4097
_cell_measurement_temperature 296(2)
_cell_measurement_theta_max 27.48
_cell_measurement_theta_min 2.79
_cell_volume 1341.7(2)
_computing_cell_refinement 'Bruker SMART'
_computing_data_collection 'Bruker SMART'
_computing_data_reduction 'Bruker SAINT'
_computing_molecular_graphics 'Bruker SHELXTL'
_computing_publication_material 'Bruker SHELXTL'
_computing_structure_refinement 'SHELXL-2014/7 (Sheldrick, 2014)'
_computing_structure_solution 'Bruker SHELXTL'
_diffrn_ambient_temperature 296(2)
_diffrn_measured_fraction_theta_full 0.991
_diffrn_measured_fraction_theta_max 0.991
_diffrn_measurement_device_type 'CCD area detector'
_diffrn_measurement_method 'phi and omega scans'
_diffrn_radiation_type MoK\a
_diffrn_radiation_wavelength 0.71073
_diffrn_reflns_av_R_equivalents 0.0180
_diffrn_reflns_av_unetI/netI 0.0257
_diffrn_reflns_Laue_measured_fraction_full 0.991
_diffrn_reflns_Laue_measured_fraction_max 0.991
_diffrn_reflns_limit_h_max 6
_diffrn_reflns_limit_h_min -8
_diffrn_reflns_limit_k_max 15
_diffrn_reflns_limit_k_min -13
_diffrn_reflns_limit_l_max 17
_diffrn_reflns_limit_l_min -17
_diffrn_reflns_number 6862
_diffrn_reflns_point_group_measured_fraction_full 0.991
_diffrn_reflns_point_group_measured_fraction_max 0.991
_diffrn_reflns_theta_full 25.000
_diffrn_reflns_theta_max 25.000
_diffrn_reflns_theta_min 3.137
_exptl_absorpt_coefficient_mu 0.083
_exptl_absorpt_correction_type none
_exptl_crystal_colour COLORLESS
_exptl_crystal_density_diffrn 1.276
_exptl_crystal_description BLOCK
_exptl_crystal_F_000 544
_exptl_crystal_size_max 0.300
_exptl_crystal_size_mid 0.280
_exptl_crystal_size_min 0.270
_refine_diff_density_max 0.190
_refine_diff_density_min -0.172
_refine_diff_density_rms 0.031
_refine_ls_extinction_coef 0.047(3)
_refine_ls_extinction_expression Fc^*^=kFc[1+0.001xFc^2^\l^3^/sin(2\q)]^-1/4^
_refine_ls_extinction_method 'SHELXL-2014/7 (Sheldrick 2014'
_refine_ls_goodness_of_fit_ref 0.964
_refine_ls_hydrogen_treatment constr
_refine_ls_matrix_type full
_refine_ls_number_parameters 354
_refine_ls_number_reflns 4688
_refine_ls_number_restraints 0
_refine_ls_restrained_S_all 0.964
_refine_ls_R_factor_all 0.0466
_refine_ls_R_factor_gt 0.0364
_refine_ls_shift/su_max 0.000
_refine_ls_shift/su_mean 0.000
_refine_ls_structure_factor_coef Fsqd
_refine_ls_weighting_details 'w=1/[\s^2^(Fo^2^)+(0.0646P)^2^+0.2652P] where P=(Fo^2^+2Fc^2^)/3'
_refine_ls_weighting_scheme calc
_refine_ls_wR_factor_gt 0.1009
_refine_ls_wR_factor_ref 0.1074
_reflns_Friedel_coverage 0.000
_reflns_Friedel_fraction_full .
_reflns_Friedel_fraction_max .
_reflns_number_gt 3871
_reflns_number_total 4688
_reflns_threshold_expression 'I > 2\s(I)'
_cod_data_source_file suppl_ncrs-2020-0257_suppl.cif
_cod_data_source_block 1
_cod_database_code 8105443
_shelx_shelxl_version_number 2014/7
_shelx_space_group_comment
; 
The symmetry employed for this shelxl refinement is uniquely defined 
by the following loop, which should always be used as a source of 
symmetry information in preference to the above space-group names. 
They are only intended as comments. 
;
_shelx_estimated_absorpt_t_min 0.976
_shelx_estimated_absorpt_t_max 0.978

loop_
_space_group_symop_operation_xyz
'x, y, z'
'-x, -y, -z'

loop_
_atom_site_label
_atom_site_type_symbol
_atom_site_fract_x
_atom_site_fract_y
_atom_site_fract_z
_atom_site_U_iso_or_equiv
_atom_site_adp_type
_atom_site_occupancy
_atom_site_site_symmetry_order
_atom_site_calc_flag
_atom_site_refinement_flags_posn
_atom_site_refinement_flags_adp
_atom_site_refinement_flags_occupancy
_atom_site_disorder_assembly
_atom_site_disorder_group
O1 O 1.05577(14) 0.31690(7) 0.19289(7) 0.0420(3) Uani 1 1 d . . . . .
O2 O 1.12495(12) 0.22906(8) 0.36611(6) 0.0360(2) Uani 1 1 d . . . . .
H2 H 1.2189 0.2281 0.3433 0.054 Uiso 1 1 calc R U . . .
O3 O 0.50126(13) 0.21694(8) 0.36264(7) 0.0430(3) Uani 1 1 d . . . . .
N1 N 0.81535(19) 0.69119(9) -0.02533(8) 0.0431(3) Uani 1 1 d . . . . .
H1 H 0.8534 0.7118 -0.0721 0.052 Uiso 1 1 calc R U . . .
N2 N 0.76650(16) 0.35307(8) 0.22118(7) 0.0312(3) Uani 1 1 d . . . . .
N3 N 0.80410(14) 0.19376(8) 0.34729(7) 0.0276(2) Uani 1 1 d . . . . .
C1 C 0.5113(2) 0.79071(11) -0.03781(9) 0.0413(4) Uani 1 1 d . . . . .
H1A H 0.5184 0.8246 -0.0904 0.050 Uiso 1 1 calc R U . . .
C2 C 0.3618(2) 0.80656(12) 0.00410(11) 0.0470(4) Uani 1 1 d . . . . .
H2A H 0.2649 0.8509 -0.0212 0.056 Uiso 1 1 calc R U . . .
C3 C 0.3525(2) 0.75725(12) 0.08416(11) 0.0488(4) Uani 1 1 d . . . . .
H3 H 0.2507 0.7704 0.1117 0.059 Uiso 1 1 calc R U . . .
C4 C 0.4913(2) 0.68950(11) 0.12308(10) 0.0412(3) Uani 1 1 d . . . . .
H4 H 0.4834 0.6570 0.1762 0.049 Uiso 1 1 calc R U . . .
C5 C 0.64436(19) 0.67045(10) 0.08126(9) 0.0320(3) Uani 1 1 d . . . . .
C6 C 0.6524(2) 0.72210(10) 0.00096(9) 0.0330(3) Uani 1 1 d . . . . .
C7 C 0.9074(2) 0.62201(11) 0.03528(11) 0.0429(4) Uani 1 1 d . . . . .
H7 H 1.0208 0.5898 0.0314 0.051 Uiso 1 1 calc R U . . .
C8 C 0.8100(2) 0.60677(10) 0.10202(9) 0.0360(3) Uani 1 1 d . . . . .
C9 C 0.8562(2) 0.53299(11) 0.17795(10) 0.0441(4) Uani 1 1 d . . . . .
H9A H 0.8298 0.5648 0.2332 0.053 Uiso 1 1 calc R U . . .
H9B H 0.9921 0.5178 0.1903 0.053 Uiso 1 1 calc R U . . .
C10 C 0.7342(2) 0.43218(10) 0.15125(9) 0.0369(3) Uani 1 1 d . . . . .
H10A H 0.5989 0.4490 0.1379 0.044 Uiso 1 1 calc R U . . .
H10B H 0.7610 0.4021 0.0955 0.044 Uiso 1 1 calc R U . . .
C11 C 0.61472(18) 0.33756(10) 0.27115(9) 0.0300(3) Uani 1 1 d . . . . .
H11 H 0.4927 0.3265 0.2253 0.036 Uiso 1 1 calc R U . . .
C12 C 0.63777(17) 0.24360(10) 0.32988(8) 0.0289(3) Uani 1 1 d . . . . .
C13 C 0.95630(17) 0.20753(9) 0.29776(8) 0.0262(3) Uani 1 1 d . . . . .
C14 C 0.92629(18) 0.29877(10) 0.23300(8) 0.0290(3) Uani 1 1 d . . . . .
C15 C 0.59419(19) 0.43426(10) 0.32943(9) 0.0338(3) Uani 1 1 d . . . . .
C16 C 0.7512(2) 0.47782(13) 0.39306(11) 0.0516(4) Uani 1 1 d . . . . .
H16 H 0.8710 0.4480 0.4006 0.062 Uiso 1 1 calc R U . . .
C17 C 0.7309(3) 0.56593(14) 0.44580(12) 0.0643(5) Uani 1 1 d . . . . .
H17 H 0.8370 0.5948 0.4886 0.077 Uiso 1 1 calc R U . . .
C18 C 0.5551(3) 0.61054(14) 0.43504(13) 0.0651(5) Uani 1 1 d . . . . .
H18 H 0.5418 0.6695 0.4705 0.078 Uiso 1 1 calc R U . . .
C19 C 0.3999(3) 0.56832(14) 0.37238(15) 0.0658(5) Uani 1 1 d . . . . .
H19 H 0.2807 0.5988 0.3651 0.079 Uiso 1 1 calc R U . . .
C20 C 0.4180(2) 0.47988(12) 0.31911(12) 0.0497(4) Uani 1 1 d . . . . .
H20 H 0.3111 0.4515 0.2765 0.060 Uiso 1 1 calc R U . . .
C21 C 0.8224(2) 0.10543(10) 0.40939(9) 0.0350(3) Uani 1 1 d . . . . .
H21A H 0.9286 0.0637 0.4006 0.042 Uiso 1 1 calc R U . . .
H21B H 0.7053 0.0619 0.3924 0.042 Uiso 1 1 calc R U . . .
C22 C 0.8565(2) 0.13885(11) 0.50956(10) 0.0432(4) Uani 1 1 d . . . . .
C23 C 1.0352(3) 0.17620(15) 0.55799(12) 0.0684(5) Uani 1 1 d . . . . .
H23 H 1.1358 0.1822 0.5284 0.082 Uiso 1 1 calc R U . . .
C24 C 1.0677(4) 0.20509(18) 0.65068(14) 0.0925(8) Uani 1 1 d . . . . .
H24 H 1.1893 0.2307 0.6821 0.111 Uiso 1 1 calc R U . . .
C25 C 0.9255(6) 0.19635(18) 0.69508(15) 0.0953(9) Uani 1 1 d . . . . .
H25 H 0.9485 0.2160 0.7569 0.114 Uiso 1 1 calc R U . . .
C26 C 0.7470(5) 0.1586(2) 0.64936(17) 0.0974(9) Uani 1 1 d . . . . .
H26 H 0.6488 0.1520 0.6804 0.117 Uiso 1 1 calc R U . . .
C27 C 0.7108(3) 0.12975(17) 0.55583(13) 0.0729(6) Uani 1 1 d . . . . .
H27 H 0.5887 0.1045 0.5250 0.087 Uiso 1 1 calc R U . . .
C28 C 0.96301(18) 0.11024(9) 0.23576(8) 0.0294(3) Uani 1 1 d . . . . .
C29 C 1.1305(2) 0.08695(12) 0.20803(11) 0.0438(4) Uani 1 1 d . . . . .
H29 H 1.2441 0.1257 0.2325 0.053 Uiso 1 1 calc R U . . .
C30 C 1.1293(3) 0.00591(13) 0.14382(12) 0.0551(4) Uani 1 1 d . . . . .
H30 H 1.2415 -0.0083 0.1247 0.066 Uiso 1 1 calc R U . . .
C31 C 0.9640(3) -0.05317(12) 0.10855(11) 0.0529(4) Uani 1 1 d . . . . .
H31 H 0.9640 -0.1070 0.0654 0.063 Uiso 1 1 calc R U . . .
C32 C 0.7979(2) -0.03254(12) 0.13726(10) 0.0486(4) Uani 1 1 d . . . . .
H32 H 0.6864 -0.0735 0.1146 0.058 Uiso 1 1 calc R U . . .
C33 C 0.7969(2) 0.04945(11) 0.20009(9) 0.0380(3) Uani 1 1 d . . . . .
H33 H 0.6838 0.0637 0.2184 0.046 Uiso 1 1 calc R U . . .

loop_
_atom_site_aniso_label
_atom_site_aniso_U_11
_atom_site_aniso_U_22
_atom_site_aniso_U_33
_atom_site_aniso_U_23
_atom_site_aniso_U_13
_atom_site_aniso_U_12
O1 0.0465(6) 0.0386(5) 0.0504(6) 0.0074(4) 0.0296(5) 0.0041(5)
O2 0.0233(5) 0.0530(6) 0.0318(5) -0.0044(4) 0.0080(4) 0.0001(4)
O3 0.0262(5) 0.0520(6) 0.0556(6) 0.0119(5) 0.0176(5) 0.0039(4)
N1 0.0562(8) 0.0379(7) 0.0431(7) 0.0044(5) 0.0270(6) 0.0023(6)
N2 0.0343(6) 0.0294(6) 0.0314(6) 0.0045(4) 0.0101(5) 0.0051(5)
N3 0.0250(5) 0.0287(5) 0.0315(6) 0.0054(4) 0.0102(4) 0.0048(4)
C1 0.0556(9) 0.0328(7) 0.0316(7) 0.0033(6) 0.0024(7) 0.0004(7)
C2 0.0430(9) 0.0429(8) 0.0508(9) -0.0006(7) 0.0018(7) 0.0089(7)
C3 0.0418(9) 0.0502(9) 0.0579(10) -0.0024(7) 0.0190(7) 0.0062(7)
C4 0.0464(9) 0.0414(8) 0.0399(8) 0.0032(6) 0.0184(7) 0.0003(7)
C5 0.0380(7) 0.0266(6) 0.0315(7) -0.0005(5) 0.0089(6) -0.0016(6)
C6 0.0413(8) 0.0273(6) 0.0309(7) -0.0023(5) 0.0106(6) -0.0029(6)
C7 0.0436(8) 0.0312(7) 0.0584(9) 0.0002(6) 0.0213(7) 0.0062(6)
C8 0.0405(8) 0.0256(7) 0.0420(8) 0.0014(6) 0.0096(6) 0.0005(6)
C9 0.0489(9) 0.0331(7) 0.0463(8) 0.0059(6) 0.0021(7) 0.0028(7)
C10 0.0446(8) 0.0327(7) 0.0330(7) 0.0075(6) 0.0068(6) 0.0047(6)
C11 0.0238(6) 0.0333(7) 0.0322(7) 0.0018(5) 0.0045(5) 0.0051(5)
C12 0.0234(6) 0.0316(7) 0.0318(6) -0.0016(5) 0.0068(5) 0.0016(5)
C13 0.0217(6) 0.0299(6) 0.0276(6) 0.0001(5) 0.0072(5) 0.0028(5)
C14 0.0317(7) 0.0274(6) 0.0295(6) -0.0023(5) 0.0112(5) 0.0003(5)
C15 0.0358(7) 0.0323(7) 0.0352(7) 0.0030(5) 0.0115(6) 0.0067(6)
C16 0.0488(9) 0.0524(9) 0.0476(9) -0.0080(7) 0.0000(7) 0.0104(8)
C17 0.0837(14) 0.0547(10) 0.0475(10) -0.0137(8) 0.0036(9) 0.0011(10)
C18 0.0993(16) 0.0408(9) 0.0634(11) -0.0082(8) 0.0365(11) 0.0100(10)
C19 0.0645(12) 0.0488(10) 0.0929(14) -0.0036(10) 0.0355(11) 0.0217(9)
C20 0.0398(8) 0.0426(8) 0.0684(11) -0.0007(7) 0.0156(8) 0.0102(7)
C21 0.0378(7) 0.0293(7) 0.0404(8) 0.0081(6) 0.0129(6) 0.0040(6)
C22 0.0617(10) 0.0333(7) 0.0390(8) 0.0130(6) 0.0177(7) 0.0114(7)
C23 0.0867(14) 0.0720(12) 0.0418(9) 0.0094(8) 0.0059(9) -0.0150(11)
C24 0.139(2) 0.0826(15) 0.0459(11) 0.0059(10) 0.0034(13) -0.0185(15)
C25 0.175(3) 0.0694(14) 0.0441(11) 0.0117(10) 0.0268(16) 0.0251(17)
C26 0.141(3) 0.110(2) 0.0638(14) 0.0253(14) 0.0635(17) 0.0425(19)
C27 0.0857(14) 0.0883(14) 0.0580(11) 0.0223(10) 0.0385(11) 0.0215(12)
C28 0.0333(7) 0.0272(6) 0.0282(6) 0.0033(5) 0.0069(5) 0.0071(5)
C29 0.0408(8) 0.0406(8) 0.0533(9) -0.0078(7) 0.0188(7) 0.0048(6)
C30 0.0620(11) 0.0494(9) 0.0608(10) -0.0111(8) 0.0298(9) 0.0113(8)
C31 0.0764(12) 0.0378(8) 0.0434(9) -0.0108(7) 0.0129(8) 0.0104(8)
C32 0.0574(10) 0.0386(8) 0.0426(8) -0.0072(6) -0.0014(7) 0.0000(7)
C33 0.0365(8) 0.0373(7) 0.0376(7) -0.0007(6) 0.0036(6) 0.0045(6)

loop_
_atom_type_symbol
_atom_type_description
_atom_type_scat_dispersion_real
_atom_type_scat_dispersion_imag
_atom_type_scat_source
C C 0.0033 0.0016 'International Tables Vol C Tables 4.2.6.8 and 6.1.1.4'
H H 0.0000 0.0000 'International Tables Vol C Tables 4.2.6.8 and 6.1.1.4'
N N 0.0061 0.0033 'International Tables Vol C Tables 4.2.6.8 and 6.1.1.4'
O O 0.0106 0.0060 'International Tables Vol C Tables 4.2.6.8 and 6.1.1.4'

loop_
_geom_angle_atom_site_label_1
_geom_angle_atom_site_label_2
_geom_angle_atom_site_label_3
_geom_angle
_geom_angle_site_symmetry_1
_geom_angle_site_symmetry_3
C13 O2 H2 109.5 . .
C7 N1 C6 108.77(11) . .
C7 N1 H1 125.6 . .
C6 N1 H1 125.6 . .
C14 N2 C11 124.30(10) . .
C14 N2 C10 118.78(11) . .
C11 N2 C10 116.89(10) . .
C12 N3 C13 124.34(10) . .
C12 N3 C21 118.10(10) . .
C13 N3 C21 116.67(10) . .
C2 C1 C6 117.93(13) . .
C2 C1 H1A 121.0 . .
C6 C1 H1A 121.0 . .
C1 C2 C3 121.21(14) . .
C1 C2 H2A 119.4 . .
C3 C2 H2A 119.4 . .
C4 C3 C2 121.29(14) . .
C4 C3 H3 119.4 . .
C2 C3 H3 119.4 . .
C3 C4 C5 118.92(13) . .
C3 C4 H4 120.5 . .
C5 C4 H4 120.5 . .
C4 C5 C6 118.89(13) . .
C4 C5 C8 133.94(13) . .
C6 C5 C8 107.17(12) . .
N1 C6 C1 130.91(13) . .
N1 C6 C5 107.35(12) . .
C1 C6 C5 121.73(13) . .
C8 C7 N1 110.72(13) . .
C8 C7 H7 124.6 . .
N1 C7 H7 124.6 . .
C7 C8 C5 105.99(12) . .
C7 C8 C9 127.51(14) . .
C5 C8 C9 126.36(13) . .
C8 C9 C10 109.99(12) . .
C8 C9 H9A 109.7 . .
C10 C9 H9A 109.7 . .
C8 C9 H9B 109.7 . .
C10 C9 H9B 109.7 . .
H9A C9 H9B 108.2 . .
N2 C10 C9 115.03(11) . .
N2 C10 H10A 108.5 . .
C9 C10 H10A 108.5 . .
N2 C10 H10B 108.5 . .
C9 C10 H10B 108.5 . .
H10A C10 H10B 107.5 . .
N2 C11 C12 114.75(10) . .
N2 C11 C15 111.41(10) . .
C12 C11 C15 109.51(10) . .
N2 C11 H11 106.9 . .
C12 C11 H11 106.9 . .
C15 C11 H11 106.9 . .
O3 C12 N3 121.62(12) . .
O3 C12 C11 117.97(11) . .
N3 C12 C11 120.38(11) . .
O2 C13 N3 104.75(9) . .
O2 C13 C28 114.62(10) . .
N3 C13 C28 110.01(10) . .
O2 C13 C14 108.46(10) . .
N3 C13 C14 114.05(10) . .
C28 C13 C14 105.19(9) . .
O1 C14 N2 122.75(12) . .
O1 C14 C13 116.58(11) . .
N2 C14 C13 120.66(10) . .
C20 C15 C16 118.97(14) . .
C20 C15 C11 120.25(13) . .
C16 C15 C11 120.77(12) . .
C15 C16 C17 120.30(16) . .
C15 C16 H16 119.8 . .
C17 C16 H16 119.8 . .
C18 C17 C16 120.22(17) . .
C18 C17 H17 119.9 . .
C16 C17 H17 119.9 . .
C19 C18 C17 119.85(16) . .
C19 C18 H18 120.1 . .
C17 C18 H18 120.1 . .
C18 C19 C20 120.57(17) . .
C18 C19 H19 119.7 . .
C20 C19 H19 119.7 . .
C15 C20 C19 120.08(16) . .
C15 C20 H20 120.0 . .
C19 C20 H20 120.0 . .
N3 C21 C22 113.85(11) . .
N3 C21 H21A 108.8 . .
C22 C21 H21A 108.8 . .
N3 C21 H21B 108.8 . .
C22 C21 H21B 108.8 . .
H21A C21 H21B 107.7 . .
C23 C22 C27 118.03(17) . .
C23 C22 C21 120.95(15) . .
C27 C22 C21 120.99(16) . .
C22 C23 C24 121.0(2) . .
C22 C23 H23 119.5 . .
C24 C23 H23 119.5 . .
C25 C24 C23 120.7(2) . .
C25 C24 H24 119.7 . .
C23 C24 H24 119.7 . .
C24 C25 C26 119.9(2) . .
C24 C25 H25 120.1 . .
C26 C25 H25 120.1 . .
C25 C26 C27 120.4(2) . .
C25 C26 H26 119.8 . .
C27 C26 H26 119.8 . .
C22 C27 C26 120.1(2) . .
C22 C27 H27 120.0 . .
C26 C27 H27 120.0 . .
C29 C28 C33 118.66(12) . .
C29 C28 C13 120.68(12) . .
C33 C28 C13 120.42(11) . .
C28 C29 C30 120.28(15) . .
C28 C29 H29 119.9 . .
C30 C29 H29 119.9 . .
C31 C30 C29 120.53(15) . .
C31 C30 H30 119.7 . .
C29 C30 H30 119.7 . .
C30 C31 C32 119.76(14) . .
C30 C31 H31 120.1 . .
C32 C31 H31 120.1 . .
C31 C32 C33 120.08(15) . .
C31 C32 H32 120.0 . .
C33 C32 H32 120.0 . .
C28 C33 C32 120.65(14) . .
C28 C33 H33 119.7 . .
C32 C33 H33 119.7 . .

loop_
_geom_bond_atom_site_label_1
_geom_bond_atom_site_label_2
_geom_bond_distance
_geom_bond_site_symmetry_2
O1 C14 1.2356(15) .
O2 C13 1.4024(15) .
O2 H2 0.8200 .
O3 C12 1.2345(15) .
N1 C7 1.370(2) .
N1 C6 1.3732(18) .
N1 H1 0.8600 .
N2 C14 1.3323(17) .
N2 C11 1.4663(16) .
N2 C10 1.4792(16) .
N3 C12 1.3398(16) .
N3 C13 1.4614(15) .
N3 C21 1.4915(16) .
C1 C2 1.373(2) .
C1 C6 1.397(2) .
C1 H1A 0.9300 .
C2 C3 1.399(2) .
C2 H2A 0.9300 .
C3 C4 1.379(2) .
C3 H3 0.9300 .
C4 C5 1.4011(19) .
C4 H4 0.9300 .
C5 C6 1.4149(18) .
C5 C8 1.4368(19) .
C7 C8 1.364(2) .
C7 H7 0.9300 .
C8 C9 1.4998(19) .
C9 C10 1.530(2) .
C9 H9A 0.9700 .
C9 H9B 0.9700 .
C10 H10A 0.9700 .
C10 H10B 0.9700 .
C11 C12 1.5182(17) .
C11 C15 1.5237(18) .
C11 H11 0.9800 .
C13 C28 1.5401(17) .
C13 C14 1.5455(17) .
C15 C20 1.379(2) .
C15 C16 1.383(2) .
C16 C17 1.388(2) .
C16 H16 0.9300 .
C17 C18 1.370(3) .
C17 H17 0.9300 .
C18 C19 1.361(3) .
C18 H18 0.9300 .
C19 C20 1.392(2) .
C19 H19 0.9300 .
C20 H20 0.9300 .
C21 C22 1.513(2) .
C21 H21A 0.9700 .
C21 H21B 0.9700 .
C22 C23 1.377(3) .
C22 C27 1.381(2) .
C23 C24 1.393(3) .
C23 H23 0.9300 .
C24 C25 1.341(4) .
C24 H24 0.9300 .
C25 C26 1.365(4) .
C25 H25 0.9300 .
C26 C27 1.404(3) .
C26 H26 0.9300 .
C27 H27 0.9300 .
C28 C29 1.3879(19) .
C28 C33 1.3874(19) .
C29 C30 1.392(2) .
C29 H29 0.9300 .
C30 C31 1.371(2) .
C30 H30 0.9300 .
C31 C32 1.378(2) .
C31 H31 0.9300 .
C32 C33 1.390(2) .
C32 H32 0.9300 .
C33 H33 0.9300 .

loop_
_geom_torsion_atom_site_label_1
_geom_torsion_atom_site_label_2
_geom_torsion_atom_site_label_3
_geom_torsion_atom_site_label_4
_geom_torsion
_geom_torsion_site_symmetry_1
_geom_torsion_site_symmetry_2
_geom_torsion_site_symmetry_3
_geom_torsion_site_symmetry_4
C6 C1 C2 C3 1.2(2) . . . .
C1 C2 C3 C4 -1.1(2) . . . .
C2 C3 C4 C5 0.2(2) . . . .
C3 C4 C5 C6 0.6(2) . . . .
C3 C4 C5 C8 179.85(14) . . . .
C7 N1 C6 C1 -179.83(14) . . . .
C7 N1 C6 C5 0.38(15) . . . .
C2 C1 C6 N1 179.82(14) . . . .
C2 C1 C6 C5 -0.4(2) . . . .
C4 C5 C6 N1 179.33(12) . . . .
C8 C5 C6 N1 -0.12(14) . . . .
C4 C5 C6 C1 -0.49(19) . . . .
C8 C5 C6 C1 -179.93(12) . . . .
C6 N1 C7 C8 -0.52(16) . . . .
N1 C7 C8 C5 0.43(16) . . . .
N1 C7 C8 C9 176.30(13) . . . .
C4 C5 C8 C7 -179.52(15) . . . .
C6 C5 C8 C7 -0.19(15) . . . .
C4 C5 C8 C9 4.6(2) . . . .
C6 C5 C8 C9 -176.12(12) . . . .
C7 C8 C9 C10 -96.63(18) . . . .
C5 C8 C9 C10 78.44(17) . . . .
C14 N2 C10 C9 -75.52(16) . . . .
C11 N2 C10 C9 106.46(14) . . . .
C8 C9 C10 N2 -179.77(12) . . . .
C14 N2 C11 C12 -8.00(17) . . . .
C10 N2 C11 C12 169.90(10) . . . .
C14 N2 C11 C15 117.15(13) . . . .
C10 N2 C11 C15 -64.94(14) . . . .
C13 N3 C12 O3 167.65(11) . . . .
C21 N3 C12 O3 -1.16(18) . . . .
C13 N3 C12 C11 -14.37(18) . . . .
C21 N3 C12 C11 176.82(10) . . . .
N2 C11 C12 O3 -169.27(11) . . . .
C15 C11 C12 O3 64.58(15) . . . .
N2 C11 C12 N3 12.68(17) . . . .
C15 C11 C12 N3 -113.47(13) . . . .
C12 N3 C13 O2 128.14(12) . . . .
C21 N3 C13 O2 -62.90(13) . . . .
C12 N3 C13 C28 -108.19(13) . . . .
C21 N3 C13 C28 60.77(13) . . . .
C12 N3 C13 C14 9.71(16) . . . .
C21 N3 C13 C14 178.67(10) . . . .
C11 N2 C14 O1 -176.57(11) . . . .
C10 N2 C14 O1 5.56(18) . . . .
C11 N2 C14 C13 4.37(18) . . . .
C10 N2 C14 C13 -173.49(10) . . . .
O2 C13 C14 O1 60.27(14) . . . .
N3 C13 C14 O1 176.57(11) . . . .
C28 C13 C14 O1 -62.81(14) . . . .
O2 C13 C14 N2 -120.61(12) . . . .
N3 C13 C14 N2 -4.32(16) . . . .
C28 C13 C14 N2 116.31(12) . . . .
N2 C11 C15 C20 124.48(14) . . . .
C12 C11 C15 C20 -107.49(14) . . . .
N2 C11 C15 C16 -55.30(17) . . . .
C12 C11 C15 C16 72.73(16) . . . .
C20 C15 C16 C17 0.2(2) . . . .
C11 C15 C16 C17 180.00(14) . . . .
C15 C16 C17 C18 -0.1(3) . . . .
C16 C17 C18 C19 0.0(3) . . . .
C17 C18 C19 C20 0.2(3) . . . .
C16 C15 C20 C19 -0.1(2) . . . .
C11 C15 C20 C19 -179.89(14) . . . .
C18 C19 C20 C15 -0.1(3) . . . .
C12 N3 C21 C22 -76.54(15) . . . .
C13 N3 C21 C22 113.79(13) . . . .
N3 C21 C22 C23 -76.63(18) . . . .
N3 C21 C22 C27 105.41(16) . . . .
C27 C22 C23 C24 -0.7(3) . . . .
C21 C22 C23 C24 -178.74(18) . . . .
C22 C23 C24 C25 0.5(3) . . . .
C23 C24 C25 C26 0.1(4) . . . .
C24 C25 C26 C27 -0.6(4) . . . .
C23 C22 C27 C26 0.3(3) . . . .
C21 C22 C27 C26 178.30(17) . . . .
C25 C26 C27 C22 0.4(3) . . . .
O2 C13 C28 C29 -38.83(16) . . . .
N3 C13 C28 C29 -156.54(12) . . . .
C14 C13 C28 C29 80.21(14) . . . .
O2 C13 C28 C33 146.91(12) . . . .
N3 C13 C28 C33 29.20(15) . . . .
C14 C13 C28 C33 -94.06(13) . . . .
C33 C28 C29 C30 1.7(2) . . . .
C13 C28 C29 C30 -172.62(14) . . . .
C28 C29 C30 C31 -1.3(3) . . . .
C29 C30 C31 C32 -0.4(3) . . . .
C30 C31 C32 C33 1.5(2) . . . .
C29 C28 C33 C32 -0.6(2) . . . .
C13 C28 C33 C32 173.82(12) . . . .
C31 C32 C33 C28 -1.1(2) . . . .
